data_7029047
loop_
_publ_author_name
'Metre, Ramesh K.'
'Mohapatra, Chandrajeet'
'Sahoo, Dipankar'
'Chandrasekhar, Vadapalli'

_publ_section_title
;
 Assembly of hexa- and trinuclear monoorganostannoxanes: hemi-labile
 nature of intramolecular N\\rightarrow Sn coordination in RSnCl3 (R =
 2-phenylazophenyl).
;
_journal_issue 8
_journal_name_full 'Dalton transactions (Cambridge, England : 2003)'
_journal_page_first 3364
_journal_page_last 3371
_journal_paper_doi 10.1039/c3dt53050g
_journal_volume 43
_journal_year 2014
_chemical_formula_moiety 'C60 H78 N6 O10 P3 Sn3, C8 H16 O2 P, C2 H3 N,'
_chemical_formula_sum 'C70 H97 N7 O13 P4 Sn3'
_chemical_formula_weight 1724.56
_chemical_name_systematic
;
 ?
;
_space_group_IT_number 15
_symmetry_space_group_name_Hall '-C 2yc'
_symmetry_space_group_name_H-M 'C 1 2/c 1'
_atom_sites_solution_hydrogens geom
_atom_sites_solution_primary direct
_atom_sites_solution_secondary difmap
_audit_creation_method SHELXL-97
_cell_angle_alpha 90.000(5)
_cell_angle_beta 93.512(5)
_cell_angle_gamma 90.000(5)
_cell_formula_units_Z 8
_cell_length_a 25.319(5)
_cell_length_b 14.135(5)
_cell_length_c 44.872(5)
_cell_measurement_temperature 293(2)
_cell_volume 16029(7)
_computing_structure_refinement 'SHELXL-97 (Sheldrick, 1997)'
_computing_structure_solution 'SHELXS-97 (Sheldrick, 1990)'
_diffrn_ambient_temperature 293(2)
_diffrn_measured_fraction_theta_full 0.997
_diffrn_measured_fraction_theta_max 0.997
_diffrn_radiation_monochromator graphite
_diffrn_radiation_source 'fine-focus sealed tube'
_diffrn_radiation_type MoK\a
_diffrn_radiation_wavelength 0.71069
_diffrn_reflns_av_R_equivalents 0.0829
_diffrn_reflns_av_sigmaI/netI 0.0973
_diffrn_reflns_limit_h_max 30
_diffrn_reflns_limit_h_min -30
_diffrn_reflns_limit_k_max 17
_diffrn_reflns_limit_k_min -10
_diffrn_reflns_limit_l_max 54
_diffrn_reflns_limit_l_min -54
_diffrn_reflns_number 42713
_diffrn_reflns_theta_full 25.50
_diffrn_reflns_theta_max 25.50
_diffrn_reflns_theta_min 1.91
_exptl_absorpt_coefficient_mu 1.068
_exptl_absorpt_correction_T_max 1
_exptl_absorpt_correction_T_min 0.172357
_exptl_absorpt_correction_type empirical
_exptl_absorpt_process_details sadabs
_exptl_crystal_colour orange
_exptl_crystal_density_diffrn 1.429
_exptl_crystal_density_method 'not measured'
_exptl_crystal_description blcok
_exptl_crystal_F_000 7040.0
_exptl_crystal_size_max 0.18
_exptl_crystal_size_mid 0.18
_exptl_crystal_size_min 0.16
_refine_diff_density_max 1.798
_refine_diff_density_min -1.868
_refine_diff_density_rms 0.142
_refine_ls_extinction_method none
_refine_ls_goodness_of_fit_ref 1.030
_refine_ls_hydrogen_treatment mixed
_refine_ls_matrix_type fullcycle
_refine_ls_number_parameters 901
_refine_ls_number_reflns 14881
_refine_ls_number_restraints 18
_refine_ls_restrained_S_all 1.034
_refine_ls_R_factor_all 0.1090
_refine_ls_R_factor_gt 0.0685
_refine_ls_shift/su_max 0.000
_refine_ls_shift/su_mean 0.000
_refine_ls_structure_factor_coef Fsqd
_refine_ls_weighting_details 'calc w=1/[\s^2^(Fo^2^)+(0.0906P)^2^+0.0000P] where P=(Fo^2^+2Fc^2^)/3'
_refine_ls_weighting_scheme calc
_refine_ls_wR_factor_gt 0.1620
_refine_ls_wR_factor_ref 0.1879
_reflns_number_gt 9690
_reflns_number_total 14881
_reflns_threshold_expression >2sigma(I)
_cod_data_source_file c3dt53050g.txt
_cod_data_source_block 4
_cod_original_sg_symbol_H-M 'C 2/c'
_cod_database_code 7029047

loop_
_symmetry_equiv_pos_as_xyz
'x, y, z'
'-x, y, -z+1/2'
'x+1/2, y+1/2, z'
'-x+1/2, y+1/2, -z+1/2'
'-x, -y, -z'
'x, -y, z-1/2'
'-x+1/2, -y+1/2, -z'
'x+1/2, -y+1/2, z-1/2'

loop_
_atom_site_label
_atom_site_type_symbol
_atom_site_fract_x
_atom_site_fract_y
_atom_site_fract_z
_atom_site_U_iso_or_equiv
_atom_site_adp_type
_atom_site_occupancy
_atom_site_symmetry_multiplicity
_atom_site_calc_flag
_atom_site_refinement_flags
Sn1 Sn 0.91473(2) 0.19970(4) 0.113638(11) 0.038 Uani 1 1 d .
Sn2 Sn 0.94761(2) 0.42535(4) 0.111840(11) 0.034 Uani 1 1 d .
Sn3 Sn 1.03926(2) 0.26336(4) 0.108974(10) 0.034 Uani 1 1 d .
P1 P 0.84735(8) 0.35524(16) 0.14756(5) 0.043 Uani 1 1 d .
P2 P 1.06329(8) 0.45686(14) 0.14565(4) 0.033 Uani 1 1 d .
P3 P 1.00990(8) 0.07805(14) 0.14762(4) 0.035 Uani 1 1 d .
P4 P 0.93148(10) 0.29644(18) 1.00552(5) 0.053 Uani 1 1 d .
O1 O 0.86604(19) 0.2532(4) 0.14556(11) 0.040 Uani 1 1 d .
O2 O 0.89088(18) 0.4282(3) 0.14407(10) 0.035 Uani 1 1 d .
O3 O 1.00440(18) 0.4811(3) 0.14336(10) 0.032 Uani 1 1 d .
O4 O 1.07663(17) 0.3522(3) 0.14103(10) 0.033 Uani 1 1 d .
O5 O 1.04893(19) 0.1548(3) 0.14049(10) 0.035 Uani 1 1 d .
O6 O 0.95199(19) 0.1086(3) 0.14509(10) 0.036 Uani 1 1 d .
O7 O 1.0124(2) 0.3874(4) 0.08758(10) 0.038 Uani 1 1 d .
O8 O 0.9797(2) 0.1748(4) 0.08711(11) 0.046 Uani 1 1 d .
O9 O 0.97125(18) 0.2968(3) 0.13001(10) 0.031 Uani 1 1 d .
O12 O 0.9640(2) 0.3779(4) 0.99714(11) 0.047 Uani 1 1 d .
O13 O 0.9352(2) 0.2681(4) 1.03826(11) 0.058 Uani 1 1 d .
O14 O 0.0403(2) 0.4523(4) 0.03497(11) 0.047 Uani 1 1 d .
O15 O 0.8949(2) 0.3253(4) 0.08920(11) 0.043 Uani 1 1 d .
N1 N 0.8347(3) 0.0434(5) 0.13903(14) 0.049 Uani 1 1 d .
N2 N 0.8045(3) -0.0104(5) 0.15180(15) 0.049 Uani 1 1 d .
N3 N 0.9159(2) 0.6352(5) 0.13043(13) 0.039 Uani 1 1 d .
N4 N 0.9025(2) 0.7104(5) 0.14149(14) 0.042 Uani 1 1 d .
N5 N 1.1602(3) 0.2094(5) 0.11911(16) 0.049 Uani 1 1 d .
N6 N 1.2077(3) 0.1977(6) 0.12800(17) 0.060 Uani 1 1 d .
N7 N 0.9269(5) 0.2613(10) 0.2469(3) 0.140 Uani 1 1 d .
C1 C 0.8633(4) 0.0969(7) 0.09207(18) 0.059 Uani 1 1 d .
C2 C 0.8624(6) 0.0893(9) 0.0608(2) 0.108 Uani 1 1 d .
H2 H 0.8827 0.1296 0.0498 0.130 Uiso 1 1 calc R
C3 C 0.8310(8) 0.0212(12) 0.0469(2) 0.182 Uani 1 1 d .
H3 H 0.8286 0.0191 0.0261 0.218 Uiso 1 1 calc R
C4 C 0.8031(7) -0.0436(11) 0.0623(2) 0.160 Uani 1 1 d .
H4 H 0.7847 -0.0920 0.0522 0.192 Uiso 1 1 calc R
C5 C 0.8024(5) -0.0371(8) 0.0929(2) 0.098 Uani 1 1 d .
H5 H 0.7821 -0.0784 0.1036 0.118 Uiso 1 1 calc R
C6 C 0.8329(4) 0.0328(7) 0.10742(18) 0.058 Uani 1 1 d .
C7 C 0.8090(3) -0.0009(5) 0.18387(18) 0.044 Uani 1 1 d .
C8 C 0.7755(3) -0.0593(6) 0.19894(19) 0.047 Uani 1 1 d .
H8 H 0.7526 -0.1009 0.1885 0.056 Uiso 1 1 calc R
C9 C 0.7769(4) -0.0544(6) 0.2298(2) 0.054 Uani 1 1 d .
H9 H 0.7546 -0.0929 0.2402 0.065 Uiso 1 1 calc R
C10 C 0.8095(3) 0.0044(6) 0.24472(19) 0.047 Uani 1 1 d .
H10 H 0.8098 0.0072 0.2654 0.057 Uiso 1 1 calc R
C11 C 0.8438(3) 0.0625(6) 0.2293(2) 0.055 Uani 1 1 d .
H11 H 0.8671 0.1028 0.2400 0.066 Uiso 1 1 calc R
C12 C 0.8430(3) 0.0599(6) 0.19885(19) 0.049 Uani 1 1 d .
H12 H 0.8652 0.0988 0.1885 0.059 Uiso 1 1 calc R
C13 C 0.9232(3) 0.5440(5) 0.08563(16) 0.038 Uani 1 1 d .
C14 C 0.9185(3) 0.5358(6) 0.05460(17) 0.051 Uani 1 1 d .
H14 H 0.9280 0.4795 0.0456 0.061 Uiso 1 1 calc R
C15 C 0.9001(4) 0.6097(7) 0.0373(2) 0.068 Uani 1 1 d .
H15 H 0.8974 0.6033 0.0166 0.082 Uiso 1 1 calc R
C16 C 0.8854(4) 0.6943(7) 0.0502(2) 0.072 Uani 1 1 d .
H16 H 0.8731 0.7441 0.0382 0.086 Uiso 1 1 calc R
C17 C 0.8892(4) 0.7044(6) 0.08104(19) 0.059 Uani 1 1 d .
H17 H 0.8793 0.7607 0.0898 0.071 Uiso 1 1 calc R
C18 C 0.9081(3) 0.6288(6) 0.09873(17) 0.042 Uani 1 1 d .
C19 C 0.9110(3) 0.7146(5) 0.17287(17) 0.037 Uani 1 1 d .
C20 C 0.9312(3) 0.6394(6) 0.19040(18) 0.047 Uani 1 1 d .
H20 H 0.9397 0.5823 0.1816 0.056 Uiso 1 1 calc R
C21O C 0.9384(3) 0.6507(7) 0.22082(18) 0.055 Uani 1 1 d .
H21 H 0.9518 0.6012 0.2327 0.066 Uiso 1 1 calc R
C22 C 0.9255(3) 0.7361(7) 0.23379(18) 0.052 Uani 1 1 d .
H22 H 0.9309 0.7436 0.2543 0.062 Uiso 1 1 calc R
C23 C 0.9049(3) 0.8105(6) 0.2167(2) 0.051 Uani 1 1 d .
H23 H 0.8961 0.8674 0.2255 0.061 Uiso 1 1 calc R
C24 C 0.8977(3) 0.7979(6) 0.18627(18) 0.046 Uani 1 1 d .
H24 H 0.8836 0.8470 0.1745 0.055 Uiso 1 1 calc R
C25 C 1.0964(3) 0.2245(6) 0.07853(17) 0.047 Uani 1 1 d .
C26 C 1.0810(5) 0.2180(7) 0.0481(2) 0.070 Uani 1 1 d .
H26 H 1.0470 0.2353 0.0412 0.084 Uiso 1 1 calc R
C27 C 1.1165(5) 0.1861(9) 0.0283(2) 0.105 Uani 1 1 d .
H27 H 1.1058 0.1810 0.0082 0.126 Uiso 1 1 calc R
C28 C 1.1676(6) 0.1616(12) 0.0378(2) 0.147 Uani 1 1 d .
H28 H 1.1912 0.1397 0.0243 0.177 Uiso 1 1 calc R
C29 C 1.1829(5) 0.1702(10) 0.0675(2) 0.110 Uani 1 1 d .
H29 H 1.2173 0.1542 0.0741 0.132 Uiso 1 1 calc R
C30 C 1.1483(4) 0.2020(7) 0.08784(19) 0.058 Uani 1 1 d .
C31 C 1.2175(3) 0.2019(6) 0.1592(2) 0.048 Uani 1 1 d .
C32 C 1.2691(4) 0.1922(6) 0.1701(2) 0.062 Uani 1 1 d .
H32 H 1.2960 0.1870 0.1570 0.075 Uiso 1 1 calc R
C33 C 1.2809(3) 0.1900(6) 0.2002(2) 0.055 Uani 1 1 d .
H33 H 1.3158 0.1810 0.2073 0.066 Uiso 1 1 calc R
C34 C 1.2425(3) 0.2008(6) 0.2203(2) 0.053 Uani 1 1 d .
H34 H 1.2510 0.1995 0.2408 0.063 Uiso 1 1 calc R
C35 C 1.1913(3) 0.2135(6) 0.2093(2) 0.052 Uani 1 1 d .
H35 H 1.1650 0.2224 0.2226 0.062 Uiso 1 1 calc R
C36 C 1.1775(3) 0.2134(6) 0.17905(18) 0.046 Uani 1 1 d .
H36 H 1.1424 0.2209 0.1720 0.055 Uiso 1 1 calc R
C37 C 1.0980(4) 0.5076(8) 0.1789(2) 0.083 Uani 1 1 d .
C38 C 1.1324(5) 0.5604(9) 0.1570(2) 0.083 Uani 1 1 d U
H38 H 1.158(4) 0.509(7) 0.156(2) 0.100 Uiso 1 1 calc .
C39 C 1.1053(3) 0.5362(6) 0.12622(18) 0.052 Uani 1 1 d .
C40 C 1.1301(5) 0.4379(7) 0.1982(3) 0.097 Uani 1 1 d .
H40A H 1.1522 0.4717 0.2127 0.146 Uiso 1 1 calc R
H40B H 1.1518 0.4008 0.1858 0.146 Uiso 1 1 calc R
H40C H 1.1066 0.3970 0.2082 0.146 Uiso 1 1 calc R
C41 C 1.0672(4) 0.5699(9) 0.1973(3) 0.116 Uani 1 1 d .
H41A H 1.0469 0.5325 0.2102 0.174 Uiso 1 1 calc R
H41B H 1.0438 0.6078 0.1846 0.174 Uiso 1 1 calc R
H41C H 1.0908 0.6104 0.2090 0.174 Uiso 1 1 calc R
C42 C 1.1429(4) 0.4894(8) 0.1049(2) 0.084 Uani 1 1 d .
H42A H 1.1236 0.4737 0.0864 0.126 Uiso 1 1 calc R
H42B H 1.1575 0.4328 0.1139 0.126 Uiso 1 1 calc R
H42C H 1.1710 0.5324 0.1010 0.126 Uiso 1 1 calc R
C43 C 1.0778(4) 0.6178(7) 0.1106(2) 0.075 Uani 1 1 d .
H43A H 1.1033 0.6651 0.1062 0.112 Uiso 1 1 calc R
H43B H 1.0524 0.6444 0.1233 0.112 Uiso 1 1 calc R
H43C H 1.0599 0.5961 0.0924 0.112 Uiso 1 1 calc R
C44 C 1.1707(4) 0.6289(7) 0.1637(2) 0.069 Uani 1 1 d .
H44A H 1.1542 0.6900 0.1643 0.103 Uiso 1 1 calc R
H44B H 1.1960 0.6288 0.1487 0.103 Uiso 1 1 calc R
H44C H 1.1883 0.6154 0.1828 0.103 Uiso 1 1 calc R
C45 C 1.0216(4) -0.0358(6) 0.13037(18) 0.054 Uani 1 1 d .
C46 C 1.0196(5) -0.0755(7) 0.1628(2) 0.067 Uani 1 1 d U
H46 H 0.982(4) -0.092(7) 0.164(2) 0.081 Uiso 1 1 calc .
C47 C 1.0273(4) 0.0152(7) 0.1819(2) 0.067 Uani 1 1 d .
C48 C 0.9759(5) -0.0783(7) 0.1122(3) 0.103 Uani 1 1 d .
H48A H 0.9740 -0.0513 0.0925 0.155 Uiso 1 1 calc R
H48B H 0.9436 -0.0654 0.1216 0.155 Uiso 1 1 calc R
H48C H 0.9808 -0.1455 0.1108 0.155 Uiso 1 1 calc R
C49 C 1.0695(4) -0.0394(7) 0.1136(2) 0.076 Uani 1 1 d .
H49A H 1.0779 -0.1041 0.1093 0.114 Uiso 1 1 calc R
H49B H 1.0985 -0.0113 0.1253 0.114 Uiso 1 1 calc R
H49C H 1.0636 -0.0053 0.0952 0.114 Uiso 1 1 calc R
C50 C 1.0489(4) -0.1648(7) 0.1713(2) 0.072 Uani 1 1 d .
H50A H 1.0863 -0.1534 0.1716 0.108 Uiso 1 1 calc R
H50B H 1.0394 -0.2134 0.1570 0.108 Uiso 1 1 calc R
H50C H 1.0396 -0.1847 0.1908 0.108 Uiso 1 1 calc R
C51 C 1.0802(4) 0.0377(11) 0.1968(3) 0.134 Uani 1 1 d .
H51A H 1.0796 0.1003 0.2050 0.201 Uiso 1 1 calc R
H51B H 1.1066 0.0343 0.1824 0.201 Uiso 1 1 calc R
H51C H 1.0883 -0.0071 0.2125 0.201 Uiso 1 1 calc R
C52 C 0.9864(4) 0.0117(8) 0.2047(2) 0.079 Uani 1 1 d .
H52A H 0.9909 -0.0451 0.2163 0.118 Uiso 1 1 calc R
H52B H 0.9517 0.0121 0.1948 0.118 Uiso 1 1 calc R
H52C H 0.9903 0.0657 0.2176 0.118 Uiso 1 1 calc R
C53 C 0.8087(3) 0.3775(6) 0.17967(19) 0.051 Uani 1 1 d .
C54 C 0.7653(5) 0.4103(12) 0.1562(4) 0.116 Uani 1 1 d U
H54 H 0.776(5) 0.477(9) 0.156(3) 0.139 Uiso 1 1 calc .
C56 C 0.8278(4) 0.4579(7) 0.1999(3) 0.086 Uani 1 1 d .
H56A H 0.7986 0.4822 0.2103 0.129 Uiso 1 1 calc R
H56B H 0.8420 0.5074 0.1881 0.129 Uiso 1 1 calc R
H56C H 0.8547 0.4352 0.2141 0.129 Uiso 1 1 calc R
C57 C 0.7942(5) 0.2941(8) 0.1970(3) 0.103 Uani 1 1 d .
H57A H 0.8239 0.2747 0.2099 0.154 Uiso 1 1 calc R
H57B H 0.7840 0.2434 0.1837 0.154 Uiso 1 1 calc R
H57C H 0.7651 0.3098 0.2089 0.154 Uiso 1 1 calc R
C58 C 0.7089(4) 0.4250(11) 0.1624(3) 0.116 Uani 1 1 d .
H58A H 0.6910 0.4565 0.1457 0.173 Uiso 1 1 calc R
H58B H 0.7068 0.4632 0.1800 0.173 Uiso 1 1 calc R
H58C H 0.6924 0.3649 0.1655 0.173 Uiso 1 1 calc R
C61 C 0.8744(6) 0.1942(11) 0.9799(3) 0.119 Uani 1 1 d .
H61 H 0.864(5) 0.152(9) 0.996(3) 0.142 Uiso 1 1 calc .
C62 C 0.9352(5) 0.1932(7) 0.9809(2) 0.081 Uani 1 1 d .
C66 C 0.9574(7) 0.1000(7) 0.9954(2) 0.130 Uani 1 1 d .
H66A H 0.9393 0.0468 0.9863 0.195 Uiso 1 1 calc R
H66B H 0.9521 0.1006 1.0164 0.195 Uiso 1 1 calc R
H66C H 0.9946 0.0952 0.9925 0.195 Uiso 1 1 calc R
C67 C 0.9625(6) 0.2135(8) 0.9532(2) 0.098 Uani 1 1 d .
H67A H 0.9550 0.1640 0.9390 0.147 Uiso 1 1 calc R
H67B H 1.0000 0.2169 0.9578 0.147 Uiso 1 1 calc R
H67C H 0.9502 0.2728 0.9450 0.147 Uiso 1 1 calc R
C68 C 0.8429(6) 0.1620(13) 0.9506(2) 0.157 Uani 1 1 d .
H68A H 0.8619 0.1802 0.9336 0.235 Uiso 1 1 calc R
H68B H 0.8087 0.1915 0.9494 0.235 Uiso 1 1 calc R
H68C H 0.8387 0.0945 0.9508 0.235 Uiso 1 1 calc R
C69 C 0.8620(4) 0.3003(9) 0.9908(2) 0.084 Uani 1 1 d .
C70 C 0.8519(4) 0.3724(12) 0.9668(2) 0.121 Uani 1 1 d .
H70A H 0.8171 0.3631 0.9575 0.182 Uiso 1 1 calc R
H70B H 0.8778 0.3659 0.9522 0.182 Uiso 1 1 calc R
H70C H 0.8543 0.4346 0.9754 0.182 Uiso 1 1 calc R
C71 C 0.8193(4) 0.3058(14) 1.0136(3) 0.154 Uani 1 1 d .
H71A H 0.8230 0.3642 1.0245 0.231 Uiso 1 1 calc R
H71B H 0.8234 0.2536 1.0272 0.231 Uiso 1 1 calc R
H71C H 0.7849 0.3031 1.0034 0.231 Uiso 1 1 calc R
C72 C 0.9495(5) 0.2863(10) 0.2243(3) 0.093 Uani 1 1 d .
C73 C 0.9771(4) 0.3070(8) 0.19988(19) 0.066 Uani 1 1 d .
H73A H 1.0138 0.2924 0.2041 0.100 Uiso 1 1 calc R
H73B H 0.9734 0.3731 0.1953 0.100 Uiso 1 1 calc R
H73C H 0.9635 0.2702 0.1831 0.100 Uiso 1 1 calc R
C74 C 0.7855(3) 0.3835(8) 0.1267(2) 0.064 Uani 1 1 d .
C75 C 0.7866(4) 0.4614(8) 0.1048(3) 0.108 Uani 1 1 d .
H75A H 0.7511 0.4758 0.0974 0.162 Uiso 1 1 calc R
H75B H 0.8071 0.4426 0.0886 0.162 Uiso 1 1 calc R
H75C H 0.8022 0.5164 0.1143 0.162 Uiso 1 1 calc R
C76 C 0.7599(4) 0.2986(8) 0.1117(3) 0.099 Uani 1 1 d .
H76A H 0.7236 0.3129 0.1059 0.149 Uiso 1 1 calc R
H76B H 0.7612 0.2462 0.1254 0.149 Uiso 1 1 calc R
H76C H 0.7784 0.2825 0.0944 0.149 Uiso 1 1 calc R
H1OH H 0.973(3) 0.194(5) 0.0714(15) 0.034 Uiso 1 1 d .
H2OH H 1.018(3) 0.402(6) 0.0767(15) 0.038 Uiso 1 1 d .
H3OH H 0.901(3) 0.329(6) 0.0776(16) 0.051 Uiso 1 1 d .

loop_
_atom_site_aniso_label
_atom_site_aniso_U_11
_atom_site_aniso_U_22
_atom_site_aniso_U_33
_atom_site_aniso_U_23
_atom_site_aniso_U_13
_atom_site_aniso_U_12
Sn1 0.051 0.036 0.026 0.004 -0.005 -0.011
Sn2 0.043 0.033 0.025 0.005 -0.001 -0.004
Sn3 0.049 0.032 0.023 0.000 0.009 -0.003
P1 0.036 0.043 0.049 0.014 0.001 -0.001
P2 0.039 0.032 0.028 0.002 0.004 -0.003
P3 0.048 0.031 0.027 0.001 0.006 -0.003
P4 0.075 0.055 0.027 0.009 -0.005 -0.023
O1 0.037 0.041 0.043 0.006 0.005 -0.006
O2 0.032 0.038 0.034 0.003 0.004 0.002
O3 0.039 0.027 0.029 -0.001 0.001 -0.003
O4 0.033 0.033 0.033 -0.001 0.003 -0.002
O5 0.048 0.030 0.027 0.001 0.007 -0.001
O6 0.051 0.033 0.023 0.005 0.001 -0.008
O7 0.052 0.039 0.023 0.007 0.009 -0.006
O8 0.076 0.042 0.021 0.004 0.002 -0.019
O9 0.040 0.026 0.026 0.001 -0.001 -0.002
O12 0.060 0.046 0.033 0.006 -0.002 -0.014
O13 0.089 0.058 0.027 0.007 -0.006 -0.028
O14 0.057 0.056 0.030 0.014 0.003 0.001
O15 0.058 0.043 0.027 0.012 -0.008 -0.012
N1 0.059 0.045 0.042 0.009 -0.005 -0.016
N2 0.050 0.045 0.052 0.017 -0.004 -0.014
N3 0.042 0.037 0.038 0.002 -0.002 0.000
N4 0.047 0.035 0.043 0.004 0.003 -0.001
N5 0.050 0.046 0.053 0.008 0.017 0.009
N6 0.058 0.066 0.057 0.008 0.023 0.016
N7 0.110 0.193 0.121 0.008 0.033 -0.028
C1 0.083 0.056 0.036 0.004 -0.005 -0.033
C2 0.182 0.108 0.031 0.001 -0.021 -0.093
C3 0.325 0.176 0.037 0.027 -0.048 -0.184
C4 0.259 0.167 0.049 0.021 -0.032 -0.174
C5 0.156 0.088 0.047 0.004 -0.019 -0.089
C6 0.083 0.053 0.034 0.008 -0.024 -0.029
C7 0.056 0.028 0.048 0.010 0.005 0.001
C8 0.049 0.031 0.061 0.005 0.001 -0.007
C9 0.065 0.033 0.064 0.013 0.019 0.001
C10 0.059 0.038 0.046 0.002 0.015 0.004
C11 0.059 0.050 0.057 -0.002 0.006 -0.009
C12 0.059 0.039 0.050 0.002 0.006 -0.015
C13 0.043 0.035 0.034 0.009 -0.007 -0.005
C14 0.066 0.049 0.035 0.011 -0.008 -0.002
C15 0.103 0.064 0.036 0.018 -0.007 0.009
C16 0.117 0.052 0.043 0.016 -0.018 0.007
C17 0.096 0.040 0.039 0.013 -0.010 0.012
C18 0.052 0.038 0.038 0.012 0.003 0.002
C19 0.039 0.033 0.039 0.000 0.011 -0.002
C20 0.044 0.050 0.047 0.000 0.010 -0.005
C21O 0.072 0.054 0.039 0.003 0.006 0.020
C22 0.056 0.065 0.035 -0.013 0.012 -0.001
C23 0.058 0.039 0.059 0.000 0.017 -0.004
C24 0.052 0.039 0.048 0.004 0.011 0.002
C25 0.068 0.041 0.034 0.002 0.021 0.004
C26 0.106 0.065 0.042 0.002 0.033 0.028
C27 0.138 0.140 0.038 0.013 0.019 0.066
C28 0.169 0.240 0.037 0.016 0.046 0.136
C29 0.123 0.154 0.055 0.016 0.029 0.088
C30 0.079 0.058 0.040 0.010 0.028 0.023
C31 0.038 0.045 0.062 0.003 0.012 0.004
C32 0.056 0.052 0.082 -0.004 0.029 0.006
C33 0.044 0.040 0.080 0.002 0.002 0.001
C34 0.064 0.029 0.064 0.003 -0.005 0.004
C35 0.051 0.046 0.058 0.005 0.004 0.004
C36 0.041 0.046 0.052 0.002 0.007 0.004
C37 0.095 0.093 0.059 0.001 -0.010 -0.059
C38 0.095 0.093 0.059 0.001 -0.010 -0.059
C39 0.062 0.052 0.041 0.007 0.000 -0.026
C40 0.116 0.057 0.108 -0.007 -0.085 0.010
C41 0.076 0.142 0.124 -0.109 -0.046 0.045
C42 0.061 0.077 0.119 0.050 0.052 0.008
C43 0.095 0.045 0.089 0.030 0.050 0.013
C44 0.056 0.052 0.097 0.012 -0.007 -0.018
C45 0.095 0.031 0.038 -0.004 0.014 0.004
C46 0.103 0.046 0.053 0.007 0.006 0.009
C47 0.103 0.046 0.053 0.007 0.006 0.009
C48 0.114 0.054 0.146 -0.051 0.044 -0.033
C49 0.080 0.057 0.092 -0.041 0.014 0.005
C50 0.092 0.046 0.077 0.013 0.001 0.012
C51 0.073 0.198 0.126 0.115 -0.036 -0.035
C52 0.067 0.122 0.048 0.048 0.017 0.009
C53 0.046 0.052 0.055 0.008 0.012 0.011
C54 0.066 0.155 0.126 0.009 0.007 0.028
C56 0.093 0.064 0.108 -0.011 0.066 -0.010
C57 0.131 0.069 0.120 0.013 0.091 -0.010
C58 0.066 0.155 0.126 0.009 0.007 0.028
C61 0.161 0.136 0.057 -0.004 -0.007 -0.098
C62 0.137 0.069 0.035 0.001 -0.007 -0.040
C66 0.291 0.042 0.056 -0.004 0.000 -0.014
C67 0.171 0.081 0.043 -0.010 0.013 -0.022
C68 0.172 0.251 0.044 -0.008 -0.014 -0.148
C69 0.068 0.130 0.052 0.027 -0.018 -0.052
C70 0.064 0.226 0.071 0.045 -0.015 -0.033
C71 0.060 0.339 0.063 0.051 -0.010 -0.069
C72 0.092 0.122 0.061 -0.026 -0.016 -0.007
C73 0.069 0.095 0.035 0.012 0.009 0.004
C74 0.039 0.079 0.073 0.014 -0.011 0.008
C75 0.048 0.086 0.184 0.062 -0.041 -0.017
C76 0.063 0.064 0.163 0.031 -0.056 -0.014

loop_
_atom_type_symbol
_atom_type_description
_atom_type_scat_dispersion_real
_atom_type_scat_dispersion_imag
_atom_type_scat_source
C C 0.0033 0.0016 'International Tables Vol C Tables 4.2.6.8 and 6.1.1.4'
H H 0.0000 0.0000 'International Tables Vol C Tables 4.2.6.8 and 6.1.1.4'
N N 0.0061 0.0033 'International Tables Vol C Tables 4.2.6.8 and 6.1.1.4'
O O 0.0106 0.0060 'International Tables Vol C Tables 4.2.6.8 and 6.1.1.4'
P P 0.1023 0.0942 'International Tables Vol C Tables 4.2.6.8 and 6.1.1.4'
Sn Sn -0.6537 1.4246 'International Tables Vol C Tables 4.2.6.8 and 6.1.1.4'

loop_
_geom_angle_atom_site_label_1
_geom_angle_atom_site_label_2
_geom_angle_atom_site_label_3
_geom_angle
O9 Sn1 O1 86.63(19)
O9 Sn1 O6 84.03(18)
O1 Sn1 O6 91.20(19)
O9 Sn1 O8 76.55(19)
O1 Sn1 O8 163.2(2)
O6 Sn1 O8 86.8(2)
O9 Sn1 O15 76.6(2)
O1 Sn1 O15 85.5(2)
O6 Sn1 O15 160.5(2)
O8 Sn1 O15 90.9(2)
O9 Sn1 C1 172.4(3)
O1 Sn1 C1 100.8(3)
O6 Sn1 C1 97.1(3)
O8 Sn1 C1 96.0(3)
O15 Sn1 C1 102.4(3)
O9 Sn2 O7 76.25(19)
O9 Sn2 O2 86.50(18)
O7 Sn2 O2 162.50(19)
O9 Sn2 O3 83.98(18)
O7 Sn2 O3 85.5(2)
O2 Sn2 O3 89.88(18)
O9 Sn2 C13 169.5(2)
O7 Sn2 C13 97.2(3)
O2 Sn2 C13 100.3(2)
O3 Sn2 C13 103.9(2)
O9 Sn2 O15 76.4(2)
O7 Sn2 O15 93.9(2)
O2 Sn2 O15 84.7(2)
O3 Sn2 O15 159.89(19)
C13 Sn2 O15 96.1(3)
O9 Sn3 O5 85.71(18)
O9 Sn3 O4 84.46(17)
O5 Sn3 O4 86.91(19)
O9 Sn3 O7 76.20(19)
O5 Sn3 O7 161.17(19)
O4 Sn3 O7 86.2(2)
O9 Sn3 C25 166.5(3)
O5 Sn3 C25 100.9(3)
O4 Sn3 C25 107.5(3)
O7 Sn3 C25 97.9(3)
O9 Sn3 O8 76.2(2)
O5 Sn3 O8 86.1(2)
O4 Sn3 O8 159.80(19)
O7 Sn3 O8 94.5(2)
C25 Sn3 O8 92.4(3)
O1 P1 O2 113.9(3)
O1 P1 C53 113.3(4)
O2 P1 C53 113.1(4)
O1 P1 C74 116.0(4)
O2 P1 C74 113.8(4)
C53 P1 C74 83.2(4)
O3 P2 O4 115.4(3)
O3 P2 C39 115.4(4)
O4 P2 C39 113.1(4)
O3 P2 C37 112.6(4)
O4 P2 C37 112.9(5)
C39 P2 C37 83.3(4)
O5 P3 O6 114.7(3)
O5 P3 C47 113.8(4)
O6 P3 C47 112.6(4)
O5 P3 C45 114.8(4)
O6 P3 C45 113.5(4)
C47 P3 C45 83.7(4)
O12 P4 O13 116.7(3)
O12 P4 C62 114.6(4)
O13 P4 C62 111.7(4)
O12 P4 C69 114.8(4)
O13 P4 C69 110.9(4)
C62 P4 C69 83.7(6)
P1 O1 Sn1 125.6(3)
P1 O2 Sn2 125.9(3)
P2 O3 Sn2 125.8(3)
P2 O4 Sn3 125.3(3)
P3 O5 Sn3 128.1(3)
P3 O6 Sn1 128.0(3)
Sn3 O7 Sn2 102.68(19)
Sn1 O8 Sn3 101.2(2)
Sn2 O9 Sn3 104.5(2)
Sn2 O9 Sn1 105.3(2)
Sn3 O9 Sn1 105.2(2)
Sn1 O15 Sn2 100.6(2)
N2 N1 C6 114.3(7)
N1 N2 C7 113.0(7)
N4 N3 C18 115.6(6)
N3 N4 C19 114.2(6)
N6 N5 C30 116.5(7)
N5 N6 C31 114.7(7)
C6 C1 C2 117.8(8)
C6 C1 Sn1 123.7(6)
C2 C1 Sn1 118.4(7)
C3 C2 C1 118.8(10)
C4 C3 C2 122.6(10)
C3 C4 C5 119.9(11)
C4 C5 C6 118.2(9)
C5 C6 C1 122.5(8)
C5 C6 N1 121.6(8)
C1 C6 N1 115.9(7)
C12 C7 C8 121.4(8)
C12 C7 N2 124.0(7)
C8 C7 N2 114.7(7)
C9 C8 C7 118.6(8)
C10 C9 C8 120.9(8)
C9 C10 C11 120.3(8)
C12 C11 C10 120.2(8)
C7 C12 C11 118.7(8)
C14 C13 C18 118.9(7)
C14 C13 Sn2 119.5(6)
C18 C13 Sn2 121.5(5)
C15 C14 C13 120.6(9)
C14 C15 C16 120.8(8)
C15 C16 C17 120.0(8)
C16 C17 C18 119.2(9)
C13 C18 C17 120.6(7)
C13 C18 N3 116.7(7)
C17 C18 N3 122.6(7)
C24 C19 C20 119.7(7)
C24 C19 N4 116.5(7)
C20 C19 N4 123.8(7)
C21O C20 C19 119.4(8)
C20 C21O C22 119.9(8)
C23 C22 C21O 121.2(8)
C24 C23 C22 118.2(8)
C19 C24 C23 121.6(8)
C30 C25 C26 118.6(8)
C30 C25 Sn3 122.3(6)
C26 C25 Sn3 119.0(7)
C27 C26 C25 119.8(10)
C26 C27 C28 121.3(10)
C29 C28 C27 118.8(10)
C28 C29 C30 121.3(11)
C29 C30 C25 120.2(9)
C29 C30 N5 124.9(9)
C25 C30 N5 114.8(7)
C32 C31 C36 119.7(8)
C32 C31 N6 117.0(8)
C36 C31 N6 123.2(7)
C33 C32 C31 119.9(8)
C32 C33 C34 121.7(8)
C35 C34 C33 118.0(9)
C34 C35 C36 122.2(8)
C35 C36 C31 118.4(8)
C41 C37 C40 110.9(10)
C41 C37 C38 114.1(11)
C40 C37 C38 112.0(10)
C41 C37 P2 116.6(8)
C40 C37 P2 115.1(8)
C38 C37 P2 86.0(6)
C44 C38 C39 127.9(9)
C44 C38 C37 127.6(10)
C39 C38 C37 103.1(7)
C43 C39 C42 109.2(7)
C43 C39 C38 114.6(9)
C42 C39 C38 113.2(9)
C43 C39 P2 115.6(6)
C42 C39 P2 116.0(6)
C38 C39 P2 87.0(5)
C49 C45 C48 110.0(8)
C49 C45 C46 122.6(9)
C48 C45 C46 107.2(9)
C49 C45 P3 114.2(7)
C48 C45 P3 116.5(7)
C46 C45 P3 84.6(5)
C50 C46 C47 120.8(9)
C50 C46 C45 119.7(9)
C47 C46 C45 102.0(7)
C51 C47 C52 110.0(9)
C51 C47 C46 120.1(11)
C52 C47 C46 106.4(9)
C51 C47 P3 116.1(7)
C52 C47 P3 117.0(7)
C46 C47 P3 85.4(6)
C57 C53 C56 111.4(9)
C57 C53 C54 114.2(10)
C56 C53 C54 111.7(10)
C57 C53 P1 116.5(7)
C56 C53 P1 115.9(6)
C54 C53 P1 84.6(7)
C58 C54 C74 125.8(13)
C58 C54 C53 124.5(13)
C74 C54 C53 105.1(9)
C62 C61 C68 118.8(12)
C62 C61 C69 102.3(9)
C68 C61 C69 115.2(14)
C67 C62 C61 119.3(10)
C67 C62 C66 109.8(11)
C61 C62 C66 110.8(11)
C67 C62 P4 113.2(7)
C61 C62 P4 85.5(8)
C66 C62 P4 116.8(7)
C70 C69 C71 110.5(11)
C70 C69 C61 116.4(10)
C71 C69 C61 114.0(11)
C70 C69 P4 113.4(7)
C71 C69 P4 117.2(7)
C61 C69 P4 83.2(8)
N7 C72 C73 175.1(15)
C75 C74 C54 114.9(11)
C75 C74 C76 108.9(9)
C54 C74 C76 115.9(11)
C75 C74 P1 117.1(7)
C54 C74 P1 86.0(7)
C76 C74 P1 112.9(7)

loop_
_geom_bond_atom_site_label_1
_geom_bond_atom_site_label_2
_geom_bond_distance
Sn1 O9 2.083(5)
Sn1 O1 2.088(5)
Sn1 O6 2.092(5)
Sn1 O8 2.118(6)
Sn1 O15 2.130(6)
Sn1 C1 2.142(8)
Sn2 O9 2.066(5)
Sn2 O7 2.093(5)
Sn2 O2 2.100(5)
Sn2 O3 2.107(5)
Sn2 C13 2.119(7)
Sn2 O15 2.156(6)
Sn3 O9 2.068(5)
Sn3 O5 2.091(5)
Sn3 O4 2.091(5)
Sn3 O7 2.092(6)
Sn3 C25 2.123(8)
Sn3 O8 2.150(5)
P1 O1 1.522(6)
P1 O2 1.525(5)
P1 C53 1.818(8)
P1 C74 1.819(8)
P2 O3 1.527(5)
P2 O4 1.535(5)
P2 C39 1.806(8)
P2 C37 1.832(10)
P3 O5 1.515(5)
P3 O6 1.526(5)
P3 C47 1.808(9)
P3 C45 1.818(8)
P4 O12 1.477(6)
P4 O13 1.520(5)
P4 C62 1.837(11)
P4 C69 1.843(10)
N1 N2 1.242(8)
N1 C6 1.424(10)
N2 C7 1.443(10)
N3 N4 1.229(8)
N3 C18 1.427(9)
N4 C19 1.413(9)
N5 N6 1.253(9)
N5 C30 1.421(11)
N6 C31 1.409(11)
N7 C72 1.246(15)
C1 C6 1.398(11)
C1 C2 1.406(12)
C2 C3 1.374(14)
C3 C4 1.372(15)
C4 C5 1.378(14)
C5 C6 1.390(12)
C7 C12 1.365(11)
C7 C8 1.389(10)
C8 C9 1.386(11)
C9 C10 1.324(11)
C10 C11 1.406(11)
C11 C12 1.368(11)
C13 C14 1.395(10)
C13 C18 1.397(11)
C14 C15 1.367(11)
C15 C16 1.389(13)
C16 C17 1.389(12)
C17 C18 1.398(10)
C19 C24 1.374(11)
C19 C20 1.400(11)
C20 C21O 1.375(11)
C21O C22 1.387(12)
C22 C23 1.385(11)
C23 C24 1.377(11)
C25 C30 1.391(12)
C25 C26 1.401(12)
C26 C27 1.375(13)
C27 C28 1.382(16)
C28 C29 1.370(15)
C29 C30 1.377(12)
C31 C32 1.373(12)
C31 C36 1.398(10)
C32 C33 1.367(13)
C33 C34 1.372(12)
C34 C35 1.371(12)
C35 C36 1.380(11)
C37 C41 1.463(14)
C37 C40 1.512(14)
C37 C38 1.545(14)
C38 C44 1.391(12)
C38 C39 1.541(13)
C39 C43 1.498(12)
C39 C42 1.541(12)
C45 C49 1.469(12)
C45 C48 1.500(14)
C45 C46 1.564(12)
C46 C50 1.501(13)
C46 C47 1.548(13)
C47 C51 1.493(14)
C47 C52 1.499(12)
C53 C57 1.472(12)
C53 C56 1.514(13)
C53 C54 1.546(16)
C54 C58 1.487(16)
C54 C74 1.496(17)
C61 C62 1.538(19)
C61 C68 1.563(15)
C61 C69 1.615(19)
C62 C67 1.485(14)
C62 C66 1.559(15)
C69 C70 1.491(15)
C69 C71 1.535(15)
C72 C73 1.367(14)
C74 C75 1.475(14)
C74 C76 1.504(14)
